data_1533024
loop_
_publ_author_name
'Quarez, E.'
'Mentre, O.'
'Abraham, F.'

_publ_section_title
;
 Synthesis, crystal structure and characterization of new 12H hexagonal
 perovskite-related oxides Ba6 M2 Na2 X2 O17 (M= Ru, Nb, Ta, Sb; X= V, Cr,
 Mn, P, As)
;
_journal_name_full 'Journal of Solid State Chemistry'
_journal_page_first 137
_journal_page_last 150
_journal_volume 176
_journal_year 2003
_chemical_formula_sum 'As2 Ba6 Na2 O17 Ru2'
_chemical_name_systematic 'Ba6 Ru2 Na2 As2 O17'
_space_group_IT_number 194
_symmetry_space_group_name_Hall '-P 6c 2c'
_symmetry_space_group_name_H-M 'P 63/m m c'
_cell_angle_alpha 90
_cell_angle_beta 90
_cell_angle_gamma 120
_cell_formula_units_Z 2
_cell_length_a 5.8446
_cell_length_b 5.8446
_cell_length_c 29.506
_cell_volume 872.872
_citation_journal_id_ASTM JSSCBI
_cod_data_source_file Quarez_JSSCBI_2003_221.cif
_cod_data_source_block As2Ba6Na2O17Ru2
_cod_original_cell_volume 872.8721
_cod_database_code 1533024

loop_
_symmetry_equiv_pos_as_xyz
x,y,z
x-y,x,z+1/2
-y,x-y,z
-x,-y,z+1/2
-x+y,-x,z
y,-x+y,z+1/2
-y,-x,-z+1/2
x-y,-y,-z
x,x-y,-z+1/2
y,x,-z
-x+y,y,-z+1/2
-x,-x+y,-z
-x,-y,-z
-x+y,-x,-z-1/2
y,-x+y,-z
x,y,-z-1/2
x-y,x,-z
-y,x-y,-z-1/2
y,x,z-1/2
-x+y,y,z
-x,-x+y,z-1/2
-y,-x,z
x-y,-y,z-1/2
x,x-y,z

loop_
_atom_site_label
_atom_site_type_symbol
_atom_site_fract_x
_atom_site_fract_y
_atom_site_fract_z
_atom_site_occupancy
_atom_site_U_iso_or_equiv
O1 O-2 0.18 0.36 0.428 1 0.0
Ba4 Ba+2 0 0 0.25 1 0.0
As1 As+5 0.3333 0.6667 0.0537 1 0.0
Ru1 Ru+5 0.3333 0.6667 0.7046 1 0.0
O2 O-2 0.172 0.344 0.8275 1 0.0
Ba3 Ba+2 0 0 0 1 0.0
Ba2 Ba+2 0.3333 0.6667 0.5921 1 0.0
O3 O-2 0.5135 0.027 0.25 1 0.0
Na1 Na+1 0 0 0.1169 1 0.0
Ba1 Ba+2 0.3333 0.6667 0.17923 1 0.0
O4 O-2 0.3333 0.6667 0.5036 1 0.0
